data_1521350
loop_
_publ_author_name
'le Meins, J.M.'
'Greneche, J.M.'
'Courbion, G.'

_publ_section_title
;
 Hydrothermal synthesis, structural, and magnetic studies of a new
 fluoropyrophosphate: Ba Fe(II)2 P2 O7 F2
;
_journal_name_full 'Journal of Solid State Chemistry'
_journal_page_first 286
_journal_page_last 294
_journal_volume 148
_journal_year 1999
_chemical_formula_sum 'Ba F2 Fe2 O7 P2'
_chemical_name_systematic 'Ba Fe2 (P2 O7) F2'
_space_group_IT_number 59
_symmetry_space_group_name_Hall '-P 2ab 2a'
_symmetry_space_group_name_H-M 'P m m n :2'
_cell_angle_alpha 90
_cell_angle_beta 90
_cell_angle_gamma 90
_cell_formula_units_Z 2
_cell_length_a 6.878
_cell_length_b 11.847
_cell_length_c 4.588
_cell_volume 373.847
_citation_journal_id_ASTM JSSCBI
_cod_data_source_file leMeins_JSSCBI_1999_392.cif
_cod_data_source_block Ba1F2Fe2O7P2
_cod_original_formula_sum 'Ba1 F2 Fe2 O7 P2'
_cod_database_code 1521350

loop_
_symmetry_equiv_pos_as_xyz
x,y,z
-x+1/2,-y+1/2,z
x+1/2,-y,-z
-x,y+1/2,-z
-x,-y,-z
x-1/2,y-1/2,-z
-x-1/2,y,z
x,-y-1/2,z

loop_
_atom_site_label
_atom_site_type_symbol
_atom_site_fract_x
_atom_site_fract_y
_atom_site_fract_z
_atom_site_occupancy
_atom_site_U_iso_or_equiv
O3 O-2 0.25 0.25 0.3686 1 0.0
O1 O-2 0.25 0.4519 0.2491 1 0.0
Fe1 Fe+2 0 0 0 1 0.0
F1 F-1 0.25 0.6144 0.8684 1 0.0
P1 P+5 0.25 0.12589 0.5118 1 0.0
Ba1 Ba+2 0.25 0.75 0.38923 1 0.0
O2 O-2 0.06542 0.3835 0.6907 1 0.0
